data_4084534
loop_
_publ_author_name
'Sunada, Yusuke'
'Soejima, Hiroe'
'Nagashima, Hideo'

_publ_section_title
;
 Disilaferracycle Dicarbonyl Complex Containing Weakly Coordinated
 \h2-(H-Si) Ligands: Application to C--H Functionalization of Indoles and
 Arenes
;
_journal_issue 21
_journal_name_full Organometallics
_journal_page_first 5936
_journal_paper_doi 10.1021/om500794f
_journal_volume 33
_journal_year 2014
_chemical_formula_moiety 'C18 H18 Fe N2 O2 S2 Si2'
_chemical_formula_sum 'C18 H18 Fe N2 O2 S2 Si2'
_chemical_formula_weight 470.49
_space_group_IT_number 15
_symmetry_cell_setting monoclinic
_symmetry_Int_Tables_number 15
_symmetry_space_group_name_Hall '-C 2yc'
_symmetry_space_group_name_H-M 'C 1 2/c 1'
_atom_sites_solution_hydrogens geom
_atom_sites_solution_primary direct
_atom_sites_solution_secondary difmap
_cell_angle_alpha 90.0000
_cell_angle_beta 91.371(5)
_cell_angle_gamma 90.0000
_cell_formula_units_Z 4
_cell_length_a 11.089(3)
_cell_length_b 13.174(4)
_cell_length_c 14.645(4)
_cell_measurement_reflns_used 3114
_cell_measurement_temperature 123
_cell_measurement_theta_max 27.48
_cell_measurement_theta_min 3.09
_cell_volume 2138.8(10)
_computing_cell_refinement CrystalClear
_computing_data_collection 'CrystalClear (Rigaku Inc., 2008)'
_computing_data_reduction CrystalClear
_computing_molecular_graphics 'CrystalStructure 4.0'
_computing_publication_material 'CrystalStructure 4.0 (Rigaku, 2010)'
_computing_structure_refinement 'SHELXL97 (Sheldrick, 2008)'
_computing_structure_solution 'SIR2002 (Burla, et al., 2003)'
_diffrn_ambient_temperature 123
_diffrn_detector_area_resol_mean 7.314
_diffrn_measured_fraction_theta_full 0.994
_diffrn_measured_fraction_theta_max 0.994
_diffrn_measurement_device_type 'Rigaku Saturn70'
_diffrn_measurement_method \w
_diffrn_radiation_type 'Mo K\a'
_diffrn_radiation_wavelength 0.71075
_diffrn_reflns_av_R_equivalents 0.1082
_diffrn_reflns_limit_h_max 13
_diffrn_reflns_limit_h_min -14
_diffrn_reflns_limit_k_max 16
_diffrn_reflns_limit_k_min -17
_diffrn_reflns_limit_l_max 17
_diffrn_reflns_limit_l_min -18
_diffrn_reflns_number 8286
_diffrn_reflns_theta_full 27.50
_diffrn_reflns_theta_max 27.49
_diffrn_standards_number 0
_exptl_absorpt_coefficient_mu 1.027
_exptl_absorpt_correction_T_max 0.950
_exptl_absorpt_correction_T_min 0.656
_exptl_absorpt_correction_type multi-scan
_exptl_absorpt_process_details 'REQAB (Rigaku, 1998)'
_exptl_crystal_colour orange
_exptl_crystal_density_diffrn 1.461
_exptl_crystal_density_method 'not measured'
_exptl_crystal_description block
_exptl_crystal_F_000 968.00
_exptl_crystal_size_max 0.080
_exptl_crystal_size_mid 0.060
_exptl_crystal_size_min 0.050
_refine_diff_density_max 0.800
_refine_diff_density_min -0.870
_refine_ls_extinction_method none
_refine_ls_goodness_of_fit_ref 1.054
_refine_ls_hydrogen_treatment constr
_refine_ls_number_parameters 120
_refine_ls_number_reflns 2446
_refine_ls_number_restraints 0
_refine_ls_R_factor_gt 0.0642
_refine_ls_shift/su_max 0.000
_refine_ls_structure_factor_coef Fsqd
_refine_ls_weighting_details 'w = 1/[\s^2^(Fo^2^)+(0.1145P)^2^+3.9392P] where P=(Fo^2^+2Fc^2^)/3'
_refine_ls_weighting_scheme calc
_refine_ls_wR_factor_ref 0.1853
_reflns_number_gt 2162
_reflns_number_total 2446
_reflns_threshold_expression F^2^>2.0\s(F^2^)
_cod_data_source_file om500794f_si_002.cif
_cod_data_source_block Fe(Si)2(thiazole)2
_cod_depositor_comments 'Adding full bibliography for 4084533--4084535.cif.'
_cod_original_cell_volume 2138.7(11)
_cod_database_code 4084534

loop_
_symmetry_equiv_pos_site_id
_symmetry_equiv_pos_as_xyz
1 +X,+Y,+Z
2 -X,+Y,1/2-Z
3 -X,-Y,-Z
4 +X,-Y,1/2+Z
5 1/2+X,1/2+Y,+Z
6 1/2-X,1/2+Y,1/2-Z
7 1/2-X,1/2-Y,-Z
8 1/2+X,1/2-Y,1/2+Z

loop_
_atom_site_label
_atom_site_type_symbol
_atom_site_fract_x
_atom_site_fract_y
_atom_site_fract_z
_atom_site_U_iso_or_equiv
_atom_site_adp_type
_atom_site_occupancy
_atom_site_symmetry_multiplicity
_atom_site_calc_flag
_atom_site_refinement_flags
Fe1 Fe 0.5000 0.18377(4) 0.2500 0.0171(3) Uani 1.0 4 d .
S1 S 0.25545(18) -0.03952(16) 0.09860(14) 0.0357(7) Uiso 0.7000 8 d .
S2 S 0.4003(4) -0.0873(3) 0.0858(3) 0.0317(9) Uiso 0.3000 8 d .
Si1 Si 0.58819(8) 0.31260(6) 0.33847(5) 0.0200(3) Uani 1.0 8 d .
O1 O 0.6994(3) 0.2263(2) 0.12800(17) 0.0338(6) Uani 1.0 8 d .
N1 N 0.4162(3) 0.07075(19) 0.17497(17) 0.0191(5) Uani 1.0 8 d .
C1 C 0.6212(3) 0.2083(3) 0.1766(3) 0.0241(6) Uani 1.0 8 d .
C2 C 0.2980(3) 0.0573(3) 0.1632(3) 0.0258(7) Uani 1.0 8 d .
C3 C 0.3894(5) -0.0736(5) 0.0640(5) 0.0242(14) Uiso 0.7000 8 d .
C4 C 0.4763(5) -0.0089(5) 0.1372(5) 0.0265(13) Uiso 0.7000 8 d .
C5 C 0.2652(9) -0.0426(8) 0.0832(8) 0.001(3) Uiso 0.3000 8 d .
C6 C 0.4793(9) 0.0102(9) 0.1145(8) 0.015(3) Uiso 0.3000 8 d .
C7 C 0.5338(3) 0.4392(3) 0.29156(18) 0.0183(6) Uani 1.0 8 d .
C8 C 0.5642(3) 0.5322(3) 0.3322(2) 0.0246(7) Uani 1.0 8 d .
C9 C 0.5318(3) 0.6242(3) 0.2919(2) 0.0252(7) Uani 1.0 8 d .
C10 C 0.7582(3) 0.3237(3) 0.3391(3) 0.0306(8) Uani 1.0 8 d .
C11 C 0.5543(4) 0.3085(3) 0.4645(3) 0.0347(9) Uani 1.0 8 d .
H8 H 0.6082 0.5325 0.3886 0.0295 Uiso 1.0 8 calc R
H9 H 0.5525 0.6865 0.3210 0.0303 Uiso 1.0 8 calc R
H10A H 0.7834 0.3817 0.3768 0.0367 Uiso 1.0 8 calc R
H10B H 0.7852 0.3337 0.2765 0.0367 Uiso 1.0 8 calc R
H10C H 0.7941 0.2614 0.3642 0.0367 Uiso 1.0 8 calc R
H11A H 0.5784 0.2424 0.4896 0.0417 Uiso 1.0 8 calc R
H11B H 0.4676 0.3186 0.4726 0.0417 Uiso 1.0 8 calc R
H11C H 0.5993 0.3624 0.4964 0.0417 Uiso 1.0 8 calc R

loop_
_atom_site_aniso_label
_atom_site_aniso_U_11
_atom_site_aniso_U_22
_atom_site_aniso_U_33
_atom_site_aniso_U_12
_atom_site_aniso_U_13
_atom_site_aniso_U_23
Fe1 0.0179(4) 0.0149(4) 0.0184(4) 0.0000 -0.0029(3) 0.0000
Si1 0.0244(5) 0.0182(5) 0.0169(5) -0.0029(3) -0.0068(4) 0.0022(3)
O1 0.0286(12) 0.0405(15) 0.0323(13) -0.0069(11) 0.0043(10) 0.0089(11)
N1 0.0193(12) 0.0195(12) 0.0185(11) 0.0023(10) -0.0012(9) -0.0014(10)
C1 0.0272(15) 0.0201(14) 0.0247(14) -0.0009(12) -0.0077(12) 0.0022(12)
C2 0.0210(14) 0.0252(16) 0.0312(16) -0.0033(12) 0.0005(12) -0.0076(13)
C7 0.0209(13) 0.0186(14) 0.0153(13) 0.0001(11) 0.0008(11) 0.0007(10)
C8 0.0274(15) 0.0241(16) 0.0222(14) -0.0029(12) 0.0003(12) -0.0018(12)
C9 0.0268(15) 0.0190(15) 0.0303(16) -0.0025(12) 0.0086(13) -0.0048(12)
C10 0.0266(16) 0.0256(17) 0.0389(19) -0.0002(13) -0.0127(14) -0.0005(13)
C11 0.050(3) 0.035(2) 0.0192(16) -0.0147(16) -0.0098(15) 0.0045(13)

loop_
_atom_type_symbol
_atom_type_description
_atom_type_scat_dispersion_real
_atom_type_scat_dispersion_imag
_atom_type_scat_source
C C 0.0033 0.0016
;
International Tables for Crystallography
(1992, Vol. C, Tables 4.2.6.8 and 6.1.1.4)
;
H H 0.0000 0.0000
;
International Tables for Crystallography
(1992, Vol. C, Table 6.1.1.4)
;
N N 0.0061 0.0033
;
International Tables for Crystallography
(1992, Vol. C, Tables 4.2.6.8 and 6.1.1.4)
;
O O 0.0106 0.0060
;
International Tables for Crystallography
(1992, Vol. C, Tables 4.2.6.8 and 6.1.1.4)
;
Fe Fe 0.3463 0.8444
;
International Tables for Crystallography
(1992, Vol. C, Tables 4.2.6.8 and 6.1.1.4)
;
Si Si 0.0817 0.0704
;
International Tables for Crystallography
(1992, Vol. C, Tables 4.2.6.8 and 6.1.1.4)
;
S S 0.1246 0.1234
;
International Tables for Crystallography
(1992, Vol. C, Tables 4.2.6.8 and 6.1.1.4)
;

loop_
_geom_angle_atom_site_label_1
_geom_angle_atom_site_label_2
_geom_angle_atom_site_label_3
_geom_angle
_geom_angle_publ_flag
_geom_angle_site_symmetry_1
_geom_angle_site_symmetry_3
Si1 Fe1 Si1 86.78(4) yes . 2_655
Si1 Fe1 N1 177.75(8) yes . .
Si1 Fe1 N1 92.97(8) yes . 2_655
Si1 Fe1 C1 83.71(11) yes . .
Si1 Fe1 C1 81.07(11) yes . 2_655
Si1 Fe1 N1 92.97(8) yes 2_655 .
Si1 Fe1 N1 177.75(8) yes 2_655 2_655
Si1 Fe1 C1 81.07(11) yes 2_655 .
Si1 Fe1 C1 83.71(11) yes 2_655 2_655
N1 Fe1 N1 87.36(11) yes . 2_655
N1 Fe1 C1 98.47(13) yes . .
N1 Fe1 C1 96.68(13) yes . 2_655
N1 Fe1 C1 96.68(13) yes 2_655 .
N1 Fe1 C1 98.47(13) yes 2_655 2_655
C1 Fe1 C1 159.00(15) yes . 2_655
S2 S1 C2 95.1(2) yes . .
S2 S1 C3 12.6(3) yes . .
C2 S1 C3 98.0(3) yes . .
S1 S2 C4 101.7(3) yes . .
S1 S2 C5 7.6(4) yes . .
S1 S2 C6 100.5(5) yes . .
C4 S2 C5 105.5(5) yes . .
C4 S2 C6 15.1(5) yes . .
C5 S2 C6 102.4(6) yes . .
Fe1 Si1 C7 108.22(10) yes . .
Fe1 Si1 C10 117.57(12) yes . .
Fe1 Si1 C11 115.46(13) yes . .
C7 Si1 C10 104.02(14) yes . .
C7 Si1 C11 108.01(15) yes . .
C10 Si1 C11 102.66(18) yes . .
Fe1 N1 C2 126.6(3) yes . .
Fe1 N1 C4 123.6(3) yes . .
Fe1 N1 C6 121.8(5) yes . .
C2 N1 C4 109.5(4) yes . .
C2 N1 C6 110.5(5) yes . .
C4 N1 C6 17.4(6) yes . .
Fe1 C1 O1 178.5(3) yes . .
S1 C2 N1 116.4(3) yes . .
S1 C2 C5 7.1(4) yes . .
N1 C2 C5 111.5(4) yes . .
S1 C3 C4 100.1(4) yes . .
S1 C3 C5 6.9(5) yes . .
S1 C3 C6 102.7(5) yes . .
C4 C3 C5 105.4(6) yes . .
C4 C3 C6 14.5(5) yes . .
C5 C3 C6 106.6(7) yes . .
S2 C4 N1 116.9(4) yes . .
S2 C4 C3 12.9(3) yes . .
N1 C4 C3 112.0(4) yes . .
S2 C5 C2 94.5(6) yes . .
S2 C5 C3 13.3(3) yes . .
C2 C5 C3 98.8(6) yes . .
S2 C6 N1 110.3(7) yes . .
S2 C6 C3 13.4(3) yes . .
N1 C6 C3 111.2(7) yes . .
Si1 C7 C7 118.0(2) yes . 2_655
Si1 C7 C8 123.0(3) yes . .
C7 C7 C8 118.9(3) yes 2_655 .
C7 C8 C9 121.7(3) yes . .
C8 C9 C9 119.4(3) yes . 2_655
C7 C8 H8 119.163 no . .
C9 C8 H8 119.164 no . .
C8 C9 H9 120.290 no . .
C9 C9 H9 120.299 no 2_655 .
Si1 C10 H10A 109.466 no . .
Si1 C10 H10B 109.474 no . .
Si1 C10 H10C 109.469 no . .
H10A C10 H10B 109.467 no . .
H10A C10 H10C 109.469 no . .
H10B C10 H10C 109.482 no . .
Si1 C11 H11A 109.469 no . .
Si1 C11 H11B 109.468 no . .
Si1 C11 H11C 109.466 no . .
H11A C11 H11B 109.477 no . .
H11A C11 H11C 109.475 no . .
H11B C11 H11C 109.472 no . .

loop_
_geom_bond_atom_site_label_1
_geom_bond_atom_site_label_2
_geom_bond_distance
_geom_bond_publ_flag
_geom_bond_site_symmetry_2
Fe1 Si1 2.3355(10) yes .
Fe1 Si1 2.3355(10) yes 2_655
Fe1 N1 2.059(3) yes .
Fe1 N1 2.059(3) yes 2_655
Fe1 C1 1.771(4) yes .
Fe1 C1 1.771(4) yes 2_655
S1 S2 1.739(5) yes .
S1 C2 1.651(4) yes .
S1 C3 1.644(6) yes .
S2 C4 1.520(7) yes .
S2 C5 1.609(11) yes .
S2 C6 1.605(12) yes .
Si1 C7 1.897(3) yes .
Si1 C10 1.891(4) yes .
Si1 C11 1.893(4) yes .
O1 C1 1.159(4) yes .
N1 C2 1.329(4) yes .
N1 C4 1.367(7) yes .
N1 C6 1.392(12) yes .
C2 C5 1.794(11) yes .
C3 C4 1.659(9) yes .
C3 C5 1.470(12) yes .
C3 C6 1.650(13) yes .
C7 C7 1.414(4) yes 2_655
C7 C8 1.400(5) yes .
C8 C9 1.392(5) yes .
C9 C9 1.400(5) yes 2_655
C8 H8 0.950 no .
C9 H9 0.950 no .
C10 H10A 0.980 no .
C10 H10B 0.980 no .
C10 H10C 0.980 no .
C11 H11A 0.980 no .
C11 H11B 0.980 no .
C11 H11C 0.980 no .

loop_
_geom_contact_atom_site_label_1
_geom_contact_atom_site_label_2
_geom_contact_distance
_geom_contact_publ_flag
_geom_contact_site_symmetry_2
Fe1 O1 2.930(3) no 2_655
Fe1 C2 3.044(4) no 2_655
Fe1 C4 3.037(6) no 2_655
Fe1 C6 3.033(12) no 2_655
Fe1 C7 3.438(3) no 2_655
Fe1 C11 3.583(4) no 2_655
Si1 O1 3.535(3) no .
Si1 O1 3.431(3) no 2_655
Si1 C2 3.592(4) no 2_655
O1 C10 3.395(5) no .
O1 C11 3.276(5) no 2_655
N1 C4 3.152(7) no 2_655
N1 C6 3.363(12) no 2_655
C1 C2 3.187(5) no 2_655
C1 C4 3.326(7) no .
C1 C6 3.170(12) no .
C1 C7 3.530(5) no 2_655
C1 C10 3.179(5) no .
C1 C11 3.100(5) no 2_655
C2 C10 3.564(5) no 2_655
C4 C4 3.333(9) no 2_655
C7 C9 2.814(5) no 2_655
C8 C8 2.767(5) no 2_655
C8 C10 3.489(5) no .
C8 C11 3.530(5) no .
S1 O1 3.178(4) no 5_445
S2 O1 3.382(5) no 5_445
S2 C6 3.407(13) no 3_655
O1 S1 3.178(4) no 5_555
O1 S2 3.382(5) no 5_555
O1 C3 3.576(7) no 3_655
O1 C3 3.516(7) no 5_555
O1 C5 3.203(11) no 5_555
O1 C9 3.451(4) no 6_645
C3 O1 3.576(7) no 3_655
C3 O1 3.516(7) no 5_445
C3 C4 3.506(9) no 3_655
C3 C6 3.136(14) no 3_655
C4 C3 3.506(9) no 3_655
C5 O1 3.203(11) no 5_445
C6 S2 3.407(13) no 3_655
C6 C3 3.136(14) no 3_655
C6 C6 3.407(17) no 3_655
C9 O1 3.451(4) no 6_655
Si1 H8 2.9955 no .
O1 H10B 2.7452 no .
O1 H11A 3.4992 no 2_655
O1 H11B 2.6356 no 2_655
N1 H10C 3.4663 no 2_655
N1 H11A 3.3072 no 2_655
C1 H10B 2.8371 no .
C1 H10C 3.3857 no .
C1 H11A 3.2820 no 2_655
C1 H11B 2.7848 no 2_655
C2 H10C 2.9007 no 2_655
C6 H11A 3.4715 no 2_655
C7 H8 3.2793 no 2_655
C7 H9 3.2919 no .
C7 H10A 3.1026 no .
C7 H10B 3.1280 no .
C7 H11B 3.1916 no .
C7 H11C 3.2311 no .
C8 H9 3.2705 no 2_655
C8 H10A 3.1914 no .
C8 H11C 3.2997 no .
C9 H8 3.2648 no 2_655
C10 H8 3.3045 no .
C10 H11A 3.1930 no .
C10 H11C 2.9777 no .
C11 H8 3.2138 no .
C11 H10A 3.0310 no .
C11 H10C 3.1305 no .
H8 H9 2.3340 no .
H8 H10A 2.7867 no .
H8 H11B 3.4605 no .
H8 H11C 2.7431 no .
H9 H9 2.3582 no 2_655
H10A H11A 3.3828 no .
H10A H11C 2.7327 no .
H10C H11A 3.0610 no .
H10C H11C 3.2224 no .
S1 H8 3.4482 no 8_454
S1 H10B 3.1055 no 5_445
S1 H11B 3.2525 no 6_545
S1 H11C 3.2495 no 8_454
S2 H9 3.3151 no 2_645
S2 H10A 3.5612 no 6_645
S2 H10B 3.2682 no 5_445
S2 H11A 3.1928 no 4_554
S2 H11B 3.5564 no 4_554
O1 H8 3.3406 no 6_645
O1 H9 2.8819 no 6_645
C2 H10B 3.3859 no 5_445
C2 H11C 3.4190 no 8_454
C3 H10B 3.5610 no 5_445
C3 H11A 3.2606 no 4_554
C4 H10A 3.0411 no 6_645
C4 H10B 3.5682 no 6_645
C5 H8 3.3060 no 8_454
C5 H10B 3.2697 no 5_445
C5 H11B 3.2530 no 6_545
C5 H11C 3.2440 no 8_454
C6 H10A 3.1294 no 6_645
C8 H11B 3.4947 no 3_666
C8 H11C 3.4262 no 3_666
C9 H10B 3.5823 no 6_655
C9 H10C 3.3864 no 5_455
C9 H10C 3.5259 no 6_655
C9 H11B 3.5302 no 3_666
C9 H11C 3.4607 no 3_666
C10 H11A 3.1810 no 7_656
C11 H8 3.5277 no 3_666
C11 H9 3.3853 no 3_666
C11 H10C 3.1253 no 7_656
H8 S1 3.4482 no 8_555
H8 O1 3.3406 no 6_655
H8 C5 3.3060 no 8_555
H8 C11 3.5277 no 3_666
H8 H11B 2.9607 no 3_666
H8 H11C 3.1983 no 3_666
H9 S2 3.3151 no 2_665
H9 O1 2.8819 no 6_655
H9 C11 3.3853 no 3_666
H9 H10B 3.5888 no 5_455
H9 H10B 3.0262 no 6_655
H9 H10C 3.1103 no 5_455
H9 H10C 3.3826 no 6_655
H9 H11A 3.2971 no 3_666
H9 H11B 3.0373 no 3_666
H9 H11C 3.2591 no 3_666
H10A S2 3.5612 no 6_655
H10A C4 3.0411 no 6_655
H10A C6 3.1294 no 6_655
H10A H11A 2.9510 no 7_656
H10B S1 3.1055 no 5_555
H10B S2 3.2682 no 5_555
H10B C2 3.3859 no 5_555
H10B C3 3.5610 no 5_555
H10B C4 3.5682 no 6_655
H10B C5 3.2697 no 5_555
H10B C9 3.5823 no 6_645
H10B H9 3.5888 no 5_545
H10B H9 3.0262 no 6_645
H10C C9 3.3864 no 5_545
H10C C9 3.5259 no 6_645
H10C C11 3.1253 no 7_656
H10C H9 3.1103 no 5_545
H10C H9 3.3826 no 6_645
H10C H11A 2.5371 no 7_656
H10C H11C 2.8485 no 7_656
H11A S2 3.1928 no 4_555
H11A C3 3.2606 no 4_555
H11A C10 3.1810 no 7_656
H11A H9 3.2971 no 3_666
H11A H10A 2.9510 no 7_656
H11A H10C 2.5371 no 7_656
H11B S1 3.2525 no 6_555
H11B S2 3.5564 no 4_555
H11B C5 3.2530 no 6_555
H11B C8 3.4947 no 3_666
H11B C9 3.5302 no 3_666
H11B H8 2.9607 no 3_666
H11B H9 3.0373 no 3_666
H11C S1 3.2495 no 8_555
H11C C2 3.4190 no 8_555
H11C C5 3.2440 no 8_555
H11C C8 3.4262 no 3_666
H11C C9 3.4607 no 3_666
H11C H8 3.1983 no 3_666
H11C H9 3.2591 no 3_666
H11C H10C 2.8485 no 7_656

loop_
_geom_torsion_atom_site_label_1
_geom_torsion_atom_site_label_2
_geom_torsion_atom_site_label_3
_geom_torsion_atom_site_label_4
_geom_torsion
_geom_torsion_publ_flag
_geom_torsion_site_symmetry_1
_geom_torsion_site_symmetry_3
_geom_torsion_site_symmetry_4
Si1 Fe1 Si1 C7 2.18(4) no . 2_655 2_655
Si1 Fe1 Si1 C10 -115.18(5) no . 2_655 2_655
Si1 Fe1 Si1 C11 123.33(5) no . 2_655 2_655
Si1 Fe1 Si1 C7 2.18(4) no 2_655 . .
Si1 Fe1 Si1 C10 -115.18(5) no 2_655 . .
Si1 Fe1 Si1 C11 123.33(5) no 2_655 . .
Si1 Fe1 N1 C2 -59.70(19) no . 2_655 2_655
Si1 Fe1 N1 C4 127.49(18) no . 2_655 2_655
Si1 Fe1 N1 C6 106.87(17) no . 2_655 2_655
N1 Fe1 Si1 C7 179.94(8) no 2_655 . .
N1 Fe1 Si1 C10 62.58(8) no 2_655 . .
N1 Fe1 Si1 C11 -58.91(8) no 2_655 . .
C1 Fe1 Si1 C7 83.54(11) no . . .
C1 Fe1 Si1 C10 -33.83(11) no . . .
C1 Fe1 Si1 C11 -155.32(12) no . . .
C1 Fe1 Si1 C7 -81.95(11) no 2_655 . .
C1 Fe1 Si1 C10 160.69(12) no 2_655 . .
C1 Fe1 Si1 C11 39.20(12) no 2_655 . .
Si1 Fe1 N1 C2 -59.70(19) no 2_655 . .
Si1 Fe1 N1 C4 127.49(18) no 2_655 . .
Si1 Fe1 N1 C6 106.87(17) no 2_655 . .
N1 Fe1 Si1 C7 179.94(8) no . 2_655 2_655
N1 Fe1 Si1 C10 62.58(8) no . 2_655 2_655
N1 Fe1 Si1 C11 -58.91(8) no . 2_655 2_655
C1 Fe1 Si1 C7 -81.95(11) no . 2_655 2_655
C1 Fe1 Si1 C10 160.69(12) no . 2_655 2_655
C1 Fe1 Si1 C11 39.20(12) no . 2_655 2_655
C1 Fe1 Si1 C7 83.54(11) no 2_655 2_655 2_655
C1 Fe1 Si1 C10 -33.83(11) no 2_655 2_655 2_655
C1 Fe1 Si1 C11 -155.32(12) no 2_655 2_655 2_655
N1 Fe1 N1 C2 122.5(2) no . 2_655 2_655
N1 Fe1 N1 C4 -50.28(19) no . 2_655 2_655
N1 Fe1 N1 C6 -70.90(18) no . 2_655 2_655
N1 Fe1 N1 C2 122.5(2) no 2_655 . .
N1 Fe1 N1 C4 -50.28(19) no 2_655 . .
N1 Fe1 N1 C6 -70.90(18) no 2_655 . .
C1 Fe1 N1 C2 -141.1(2) no . . .
C1 Fe1 N1 C4 46.1(2) no . . .
C1 Fe1 N1 C6 25.5(2) no . . .
C1 Fe1 N1 C2 24.3(3) no 2_655 . .
C1 Fe1 N1 C4 -148.5(2) no 2_655 . .
C1 Fe1 N1 C6 -169.12(19) no 2_655 . .
C1 Fe1 N1 C2 24.3(3) no . 2_655 2_655
C1 Fe1 N1 C4 -148.5(2) no . 2_655 2_655
C1 Fe1 N1 C6 -169.12(19) no . 2_655 2_655
C1 Fe1 N1 C2 -141.1(2) no 2_655 2_655 2_655
C1 Fe1 N1 C4 46.1(2) no 2_655 2_655 2_655
C1 Fe1 N1 C6 25.5(2) no 2_655 2_655 2_655
S2 S1 C2 N1 5.8(3) no . . .
C2 S1 S2 C4 -2.6(3) no . . .
C2 S1 S2 C6 -17.9(3) no . . .
C2 S1 C3 C4 14.1(4) no . . .
C2 S1 C3 C6 -0.5(4) no . . .
C3 S1 C2 N1 -6.5(4) no . . .
S1 S2 C4 N1 -0.7(6) no . . .
S1 S2 C6 N1 27.6(8) no . . .
C4 S2 C5 C2 -10.6(6) no . . .
C5 S2 C4 N1 6.0(7) no . . .
C5 S2 C6 N1 35.0(9) no . . .
C6 S2 C5 C2 -25.8(7) no . . .
Fe1 Si1 C7 C7 -8.1(2) no . . 2_655
Fe1 Si1 C7 C8 176.28(17) no . . .
C10 Si1 C7 C7 117.7(2) no . . 2_655
C10 Si1 C7 C8 -58.0(3) no . . .
C11 Si1 C7 C7 -133.8(2) no . . 2_655
C11 Si1 C7 C8 50.6(3) no . . .
Fe1 N1 C2 S1 179.50(15) no . . .
Fe1 N1 C2 C5 173.94(14) no . . .
Fe1 N1 C4 S2 178.5(3) no . . .
Fe1 N1 C4 C3 -168.3(2) no . . .
Fe1 N1 C6 S2 165.7(4) no . . .
Fe1 N1 C6 C3 -180.0(4) no . . .
C2 N1 C4 S2 4.6(6) no . . .
C2 N1 C4 C3 17.8(5) no . . .
C4 N1 C2 S1 -6.9(5) no . . .
C4 N1 C2 C5 -12.4(4) no . . .
C2 N1 C6 S2 -25.8(8) no . . .
C2 N1 C6 C3 -11.4(9) no . . .
C6 N1 C2 S1 11.7(6) no . . .
C6 N1 C2 C5 6.1(6) no . . .
N1 C2 C5 S2 14.7(6) no . . .
N1 C2 C5 C3 1.9(7) no . . .
S1 C3 C4 N1 -20.8(6) no . . .
S1 C3 C6 N1 6.8(9) no . . .
C4 C3 C5 C2 7.4(7) no . . .
C5 C3 C4 N1 -16.2(7) no . . .
C5 C3 C6 N1 12.7(10) no . . .
C6 C3 C5 C2 -7.7(8) no . . .
Si1 C7 C7 Si1 10.7(3) no . 2_655 2_655
Si1 C7 C7 C8 -173.54(17) no . 2_655 2_655
Si1 C7 C8 C9 174.29(19) no . . .
C7 C7 C8 C9 -1.3(5) no 2_655 . .
C8 C7 C7 Si1 -173.5(3) no . 2_655 2_655
C8 C7 C7 C8 2.3(4) no . 2_655 2_655
C7 C8 C9 C9 -0.7(5) no . . 2_655
C8 C9 C9 C8 1.7(5) no . 2_655 2_655
